data_4340555
loop_
_publ_author_name
'Hurley, Nicholas J.'
'Hayward, John J.'
'Rawson, Jeremy M.'
'Murrie, Mark'
'Pilkington, Melanie'

_publ_section_title
;
 Exploring the Coordination Chemistry of
 3,3'-Di(picolinamoyl)-2,2'-bipyridine: One Ligand, Multiple Nuclearities.
;
_journal_issue 16
_journal_name_full 'Inorganic chemistry'
_journal_page_first 8610
_journal_page_last 8623
_journal_paper_doi 10.1021/ic501224q
_journal_volume 53
_journal_year 2014
_chemical_formula_sum 'C75 H86 Cl0 N18 Ni3 O19'
_chemical_formula_weight 1719.74
_chemical_name_systematic
;
 ?
;
_space_group_crystal_system trigonal
_space_group_IT_number 167
_space_group_name_Hall '-R 3 2"c'
_space_group_name_H-M_alt 'R -3 c :H'
_symmetry_space_group_name_Hall '-R 3 2"c'
_symmetry_space_group_name_H-M 'R -3 c :H'
_atom_sites_solution_hydrogens mixed
_audit_creation_method SHELXL-2013
_cell_angle_alpha 90
_cell_angle_beta 90
_cell_angle_gamma 120
_cell_formula_units_Z 6
_cell_length_a 23.3442(16)
_cell_length_b 23.3442(16)
_cell_length_c 24.987(4)
_cell_measurement_reflns_used 8346
_cell_measurement_temperature 150(2)
_cell_measurement_theta_max 29.46
_cell_measurement_theta_min 2.79
_cell_volume 11792(2)
_computing_cell_refinement 'Bruker SMART'
_computing_data_collection 'Bruker SMART'
_computing_data_reduction 'Bruker SAINT'
_computing_molecular_graphics 'Bruker SHELXTL'
_computing_publication_material 'Bruker SHELXTL'
_computing_structure_refinement 'SHELXL-2013 (Sheldrick, 2013)'
_computing_structure_solution 'Bruker SHELXTL'
_diffrn_ambient_temperature 150(2)
_diffrn_measured_fraction_theta_full 0.997
_diffrn_measured_fraction_theta_max 0.997
_diffrn_measurement_device_type 'CCD area detector'
_diffrn_measurement_method 'phi and omega scans'
_diffrn_radiation_monochromator graphite
_diffrn_radiation_source 'sealed tube'
_diffrn_radiation_type MoK\a
_diffrn_radiation_wavelength 0.71073
_diffrn_reflns_av_R_equivalents 0.0469
_diffrn_reflns_av_unetI/netI 0.0133
_diffrn_reflns_Laue_measured_fraction_full 0.997
_diffrn_reflns_Laue_measured_fraction_max 0.997
_diffrn_reflns_limit_h_max 28
_diffrn_reflns_limit_h_min -27
_diffrn_reflns_limit_k_max 28
_diffrn_reflns_limit_k_min -28
_diffrn_reflns_limit_l_max 30
_diffrn_reflns_limit_l_min -30
_diffrn_reflns_number 111604
_diffrn_reflns_point_group_measured_fraction_full 0.997
_diffrn_reflns_point_group_measured_fraction_max 0.997
_diffrn_reflns_theta_full 25.242
_diffrn_reflns_theta_max 25.994
_diffrn_reflns_theta_min 2.788
_exptl_absorpt_coefficient_mu 0.794
_exptl_absorpt_correction_T_max 0.7461
_exptl_absorpt_correction_T_min 0.6540
_exptl_absorpt_correction_type multi-scan
_exptl_absorpt_process_details 'Bruker SADABS'
_exptl_crystal_colour orange
_exptl_crystal_density_diffrn 1.453
_exptl_crystal_description block
_exptl_crystal_F_000 5388
_exptl_crystal_size_max 0.5
_exptl_crystal_size_mid 0.5
_exptl_crystal_size_min 0.12
_refine_diff_density_max 2.170
_refine_diff_density_min -0.780
_refine_diff_density_rms 0.145
_refine_ls_extinction_method none
_refine_ls_goodness_of_fit_ref 1.109
_refine_ls_hydrogen_treatment constr
_refine_ls_matrix_type full
_refine_ls_number_parameters 156
_refine_ls_number_reflns 2582
_refine_ls_number_restraints 2
_refine_ls_restrained_S_all 1.113
_refine_ls_R_factor_all 0.1225
_refine_ls_R_factor_gt 0.0868
_refine_ls_shift/su_max 0.000
_refine_ls_shift/su_mean 0.000
_refine_ls_structure_factor_coef Fsqd
_refine_ls_weighting_details 'w=1/[\s^2^(Fo^2^)+(0.1263P)^2^+249.5442P] where P=(Fo^2^+2Fc^2^)/3'
_refine_ls_weighting_scheme calc
_refine_ls_wR_factor_gt 0.2177
_refine_ls_wR_factor_ref 0.2841
_reflns_Friedel_coverage 0.000
_reflns_number_gt 1935
_reflns_number_total 2582
_reflns_threshold_expression 'I > 2\s(I)'
_cod_data_source_file ic501224q_si_005.cif
_cod_data_source_block NickApril09
_cod_depositor_comments 'Adding full bibliography for 4340554--4340557.cif.'
_cod_original_cell_volume 11792(3)
_cod_database_code 4340555
_shelx_space_group_comment
;
The symmetry employed for this shelxl refinement is uniquely defined
by the following loop, which should always be used as a source of
symmetry information in preference to the above space-group names.
They are only intended as comments.
;
_shelxl_version_number 2013-3

loop_
_space_group_symop_operation_xyz
'x, y, z'
'-y, x-y, z'
'-x+y, -x, z'
'y, x, -z+1/2'
'x-y, -y, -z+1/2'
'-x, -x+y, -z+1/2'
'x+2/3, y+1/3, z+1/3'
'-y+2/3, x-y+1/3, z+1/3'
'-x+y+2/3, -x+1/3, z+1/3'
'y+2/3, x+1/3, -z+5/6'
'x-y+2/3, -y+1/3, -z+5/6'
'-x+2/3, -x+y+1/3, -z+5/6'
'x+1/3, y+2/3, z+2/3'
'-y+1/3, x-y+2/3, z+2/3'
'-x+y+1/3, -x+2/3, z+2/3'
'y+1/3, x+2/3, -z+7/6'
'x-y+1/3, -y+2/3, -z+7/6'
'-x+1/3, -x+y+2/3, -z+7/6'
'-x, -y, -z'
'y, -x+y, -z'
'x-y, x, -z'
'-y, -x, z-1/2'
'-x+y, y, z-1/2'
'x, x-y, z-1/2'
'-x+2/3, -y+1/3, -z+1/3'
'y+2/3, -x+y+1/3, -z+1/3'
'x-y+2/3, x+1/3, -z+1/3'
'-y+2/3, -x+1/3, z-1/6'
'-x+y+2/3, y+1/3, z-1/6'
'x+2/3, x-y+1/3, z-1/6'
'-x+1/3, -y+2/3, -z+2/3'
'y+1/3, -x+y+2/3, -z+2/3'
'x-y+1/3, x+2/3, -z+2/3'
'-y+1/3, -x+2/3, z+1/6'
'-x+y+1/3, y+2/3, z+1/6'
'x+1/3, x-y+2/3, z+1/6'

loop_
_atom_site_label
_atom_site_type_symbol
_atom_site_fract_x
_atom_site_fract_y
_atom_site_fract_z
_atom_site_U_iso_or_equiv
_atom_site_adp_type
_atom_site_occupancy
_atom_site_site_symmetry_order
_atom_site_calc_flag
_atom_site_refinement_flags_posn
_atom_site_refinement_flags_adp
_atom_site_refinement_flags_occupancy
Ni1 Ni 0.81748(4) 0.3333 0.5833 0.0318(4) Uani 1 2 d S T P
N1 N 0.8599(2) 0.2812(2) 0.6196(2) 0.0365(12) Uani 1 1 d . . .
N2 N 0.7307(2) 0.2789(2) 0.6321(2) 0.0312(10) Uani 1 1 d . . .
N3 N 0.8587(2) 0.4186(2) 0.6256(2) 0.0334(11) Uani 1 1 d . . .
O1 O 0.9480(2) 0.5243(2) 0.6265(2) 0.0569(14) Uani 1 1 d . . .
C1 C 0.9193(3) 0.4648(3) 0.6122(3) 0.0376(13) Uani 1 1 d . . .
C2 C 0.8442(3) 0.2249(3) 0.5936(3) 0.0409(14) Uani 1 1 d . . .
C3 C 0.8760(4) 0.1893(3) 0.6046(3) 0.056(2) Uani 1 1 d . . .
H3 H 0.8654 0.1508 0.5859 0.068 Uiso 1 1 calc R U .
C4 C 0.9248(4) 0.2133(4) 0.6448(4) 0.061(2) Uani 1 1 d . . .
H4 H 0.9466 0.1904 0.6535 0.073 Uiso 1 1 calc R U .
C5 C 0.9396(3) 0.2695(4) 0.6702(4) 0.0550(19) Uani 1 1 d . . .
H5 H 0.9722 0.2860 0.6965 0.066 Uiso 1 1 calc R U .
C6 C 0.9063(3) 0.3030(3) 0.6575(3) 0.0464(16) Uani 1 1 d . . .
H6 H 0.9166 0.3417 0.6758 0.056 Uiso 1 1 calc R U .
C7 C 0.7410(3) 0.2817(3) 0.6846(3) 0.0373(13) Uani 1 1 d . . .
H7 H 0.7816 0.3145 0.6976 0.045 Uiso 1 1 calc R U .
C8 C 0.6950(3) 0.2391(4) 0.7211(3) 0.0450(15) Uani 1 1 d . . .
H8 H 0.7045 0.2429 0.7575 0.054 Uiso 1 1 calc R U .
C9 C 0.6719(3) 0.2318(3) 0.6131(2) 0.0307(12) Uani 1 1 d . . .
C10 C 0.8139(3) 0.4355(3) 0.6474(3) 0.0348(13) Uani 1 1 d . . .
C11 C 0.8092(3) 0.4437(3) 0.7020(3) 0.0411(15) Uani 1 1 d . . .
H11 H 0.8386 0.4410 0.7256 0.049 Uiso 1 1 calc R U .
C12S C 0.1162(17) 0.4897(16) 0.7176(13) 0.241(12) Uiso 1 1 d D U .
H12A H 0.0717 0.4804 0.7118 0.362 Uiso 1 1 calc . U .
H12B H 0.1464 0.5302 0.6999 0.362 Uiso 1 1 calc . U .
H12C H 0.1254 0.4940 0.7553 0.362 Uiso 1 1 calc . U .
O5S O 0.124(2) 0.436(2) 0.6963(16) 0.45(2) Uiso 1 1 d D U .
H5A H 0.0874 0.4025 0.6950 0.673 Uiso 1 1 calc R U .
C13S C 0.016(4) 0.589(3) 0.747(4) 0.241(12) Uiso 0.5 1 d D U P
H13A H 0.0221 0.6116 0.7134 0.362 Uiso 0.5 1 calc . U P
H13B H 0.0313 0.5576 0.7430 0.362 Uiso 0.5 1 calc . U P
H13C H 0.0411 0.6201 0.7742 0.362 Uiso 0.5 1 calc . U P
O2S O 0.046(4) 0.575(4) 0.706(3) 0.45(2) Uiso 0.5 1 d D U P
H2 H 0.0749 0.6102 0.6932 0.673 Uiso 0.5 1 calc R U P
O3S O 0.6667 0.3333 0.8333 0.363(17) Uiso 1 6 d S U P
O4S O 0.0000 0.4460 0.7500 0.363(17) Uiso 1 2 d S U P

loop_
_atom_site_aniso_label
_atom_site_aniso_U_11
_atom_site_aniso_U_22
_atom_site_aniso_U_33
_atom_site_aniso_U_23
_atom_site_aniso_U_13
_atom_site_aniso_U_12
Ni1 0.0189(5) 0.0198(6) 0.0571(8) -0.0017(4) -0.0008(2) 0.0099(3)
N1 0.024(2) 0.027(2) 0.060(3) 0.005(2) 0.004(2) 0.015(2)
N2 0.021(2) 0.024(2) 0.049(3) -0.006(2) -0.0023(19) 0.0115(19)
N3 0.023(2) 0.025(2) 0.055(3) -0.002(2) -0.005(2) 0.0141(19)
O1 0.040(3) 0.028(2) 0.087(4) -0.012(2) -0.004(2) 0.005(2)
C1 0.026(3) 0.026(3) 0.056(4) -0.001(2) -0.008(2) 0.010(2)
C2 0.030(3) 0.031(3) 0.068(4) 0.005(3) 0.007(3) 0.019(3)
C3 0.049(4) 0.034(3) 0.096(6) 0.008(3) 0.009(4) 0.028(3)
C4 0.047(4) 0.052(4) 0.103(6) 0.014(4) 0.003(4) 0.038(4)
C5 0.034(3) 0.047(4) 0.085(5) 0.016(4) -0.002(3) 0.021(3)
C6 0.029(3) 0.038(3) 0.071(5) 0.002(3) -0.001(3) 0.016(3)
C7 0.031(3) 0.030(3) 0.052(4) -0.003(3) -0.006(3) 0.017(3)
C8 0.042(4) 0.048(4) 0.047(4) 0.009(3) 0.000(3) 0.024(3)
C9 0.021(3) 0.022(3) 0.052(3) 0.001(2) 0.000(2) 0.014(2)
C10 0.023(3) 0.017(2) 0.060(4) -0.004(2) -0.006(2) 0.007(2)
C11 0.039(3) 0.028(3) 0.056(4) -0.005(3) -0.013(3) 0.016(3)

loop_
_atom_type_symbol
_atom_type_description
_atom_type_scat_dispersion_real
_atom_type_scat_dispersion_imag
_atom_type_scat_source
C C 0.0033 0.0016 'International Tables Vol C Tables 4.2.6.8 and 6.1.1.4'
H H 0.0000 0.0000 'International Tables Vol C Tables 4.2.6.8 and 6.1.1.4'
N N 0.0061 0.0033 'International Tables Vol C Tables 4.2.6.8 and 6.1.1.4'
O O 0.0106 0.0060 'International Tables Vol C Tables 4.2.6.8 and 6.1.1.4'
Cl Cl 0.1484 0.1585 'International Tables Vol C Tables 4.2.6.8 and 6.1.1.4'
Ni Ni 0.3393 1.1124 'International Tables Vol C Tables 4.2.6.8 and 6.1.1.4'

loop_
_geom_angle_atom_site_label_1
_geom_angle_atom_site_label_2
_geom_angle_atom_site_label_3
_geom_angle
_geom_angle_site_symmetry_1
_geom_angle_site_symmetry_3
N3 Ni1 N3 178.2(3) . 17
N3 Ni1 N1 102.3(2) . .
N3 Ni1 N1 79.1(2) 17 .
N3 Ni1 N1 79.1(2) . 17
N3 Ni1 N1 102.3(2) 17 17
N1 Ni1 N1 82.0(3) . 17
N3 Ni1 N2 97.48(19) . .
N3 Ni1 N2 81.34(19) 17 .
N1 Ni1 N2 89.49(18) . .
N1 Ni1 N2 169.87(19) 17 .
N3 Ni1 N2 81.34(19) . 17
N3 Ni1 N2 97.49(19) 17 17
N1 Ni1 N2 169.87(19) . 17
N1 Ni1 N2 89.49(18) 17 17
N2 Ni1 N2 99.5(3) . 17
C6 N1 C2 119.4(5) . .
C6 N1 Ni1 127.4(4) . .
C2 N1 Ni1 112.2(4) . .
C7 N2 C9 118.2(5) . .
C7 N2 Ni1 115.9(4) . .
C9 N2 Ni1 123.9(4) . .
C1 N3 C10 120.8(5) . .
C1 N3 Ni1 117.4(4) . .
C10 N3 Ni1 115.2(3) . .
O1 C1 N3 126.3(6) . .
O1 C1 C2 119.6(5) . 17
N3 C1 C2 113.9(5) . 17
N1 C2 C3 121.6(7) . .
N1 C2 C1 115.2(5) . 17
C3 C2 C1 123.2(6) . 17
C2 C3 C4 118.1(7) . .
C2 C3 H3 121.0 . .
C4 C3 H3 121.0 . .
C5 C4 C3 119.4(6) . .
C5 C4 H4 120.3 . .
C3 C4 H4 120.3 . .
C4 C5 C6 120.0(7) . .
C4 C5 H5 120.0 . .
C6 C5 H5 120.0 . .
N1 C6 C5 121.6(7) . .
N1 C6 H6 119.2 . .
C5 C6 H6 119.2 . .
N2 C7 C8 124.1(6) . .
N2 C7 H7 118.0 . .
C8 C7 H7 118.0 . .
C11 C8 C7 118.1(6) 3_665 .
C11 C8 H8 121.0 3_665 .
C7 C8 H8 121.0 . .
N2 C9 C10 121.7(5) . 3_665
N2 C9 C9 118.2(6) . 18_655
C10 C9 C9 120.1(6) 3_665 18_655
C11 C10 N3 122.9(5) . .
C11 C10 C9 118.1(5) . 2_655
N3 C10 C9 118.8(5) . 2_655
C8 C11 C10 119.8(6) 2_655 .
C8 C11 H11 120.1 2_655 .
C10 C11 H11 120.1 . .
O5S C12S H12A 109.5 . .
O5S C12S H12B 109.5 . .
H12A C12S H12B 109.5 . .
O5S C12S H12C 109.5 . .
H12A C12S H12C 109.5 . .
H12B C12S H12C 109.5 . .
C12S O5S H5A 109.5 . .
C13S C13S O2S 128(10) 6_556 .
C13S C13S O2S 35(10) 6_556 6_556
O2S C13S O2S 128(8) . 6_556
C13S C13S H13A 109.5 6_556 .
O2S C13S H13A 61.9 . .
O2S C13S H13A 144.3 6_556 .
C13S C13S H13B 109.5 6_556 .
O2S C13S H13B 47.7 . .
O2S C13S H13B 86.7 6_556 .
H13A C13S H13B 109.5 . .
C13S C13S H13C 109.5 6_556 .
O2S C13S H13C 121.9 . .
O2S C13S H13C 93.6 6_556 .
H13A C13S H13C 109.5 . .
H13B C13S H13C 109.5 . .
C13S O2S C13S 17(7) . 6_556
C13S O2S H2 109.5 . .
C13S O2S H2 122.2 6_556 .

loop_
_geom_bond_atom_site_label_1
_geom_bond_atom_site_label_2
_geom_bond_distance
_geom_bond_site_symmetry_2
Ni1 N3 2.021(5) .
Ni1 N3 2.021(5) 17
Ni1 N1 2.120(5) .
Ni1 N1 2.120(5) 17
Ni1 N2 2.151(5) .
Ni1 N2 2.151(5) 17
N1 C6 1.333(9) .
N1 C2 1.342(8) .
N2 C7 1.329(8) .
N2 C9 1.347(7) .
N3 C1 1.323(7) .
N3 C10 1.401(7) .
O1 C1 1.256(7) .
C1 C2 1.507(9) 17
C2 C3 1.389(9) .
C2 C1 1.507(9) 17
C3 C4 1.407(12) .
C3 H3 0.9300 .
C4 C5 1.338(12) .
C4 H4 0.9300 .
C5 C6 1.389(10) .
C5 H5 0.9300 .
C6 H6 0.9300 .
C7 C8 1.381(9) .
C7 H7 0.9300 .
C8 C11 1.379(9) 3_665
C8 H8 0.9300 .
C9 C10 1.414(8) 3_665
C9 C9 1.500(12) 18_655
C10 C11 1.388(9) .
C10 C9 1.414(8) 2_655
C11 C8 1.379(9) 2_655
C11 H11 0.9300 .
C12S O5S 1.444(19) .
C12S H12A 0.9600 .
C12S H12B 0.9600 .
C12S H12C 0.9600 .
O5S H5A 0.8200 .
C13S C13S 0.67(14) 6_556
C13S O2S 1.35(2) .
C13S O2S 1.84(12) 6_556
C13S H13A 0.9600 .
C13S H13B 0.9600 .
C13S H13C 0.9600 .
O2S C13S 1.84(12) 6_556
O2S H2 0.8200 .
